data_7155509
loop_
_publ_author_name
'Zhang, Xuxue'
'Wu, Mingsheng'
'Zhang, Juan'
'Cao, Song'

_publ_section_title
;
 Synthesis of N,N-disubstituted 2-aminothiophenes by the cyclization of
 gem-difluoroalkenes with \b-keto thioamides.
;
_journal_issue 11
_journal_name_full 'Organic &amp; biomolecular chemistry'
_journal_page_first 2436
_journal_page_last 2442
_journal_paper_doi 10.1039/c7ob00368d
_journal_volume 15
_journal_year 2017
_chemical_absolute_configuration rmad
_chemical_formula_moiety 'C28 H25 N O S'
_chemical_formula_sum 'C28 H25 N O S'
_chemical_formula_weight 423.55
_chemical_name_systematic
;
 ?
;
_space_group_crystal_system monoclinic
_space_group_IT_number 4
_space_group_name_Hall 'P 2yb'
_space_group_name_H-M_alt 'P 1 21 1'
_symmetry_space_group_name_Hall 'P 2yb'
_symmetry_space_group_name_H-M 'P 1 21 1'
_atom_sites_solution_hydrogens geom
_atom_sites_solution_primary direct
_audit_block_doi 10.5517/cc1k54tp
_audit_creation_date 2015-06-18
_audit_creation_method
;
Olex2 1.2
(compiled 2015.01.26 svn.r3150 for OlexSys, GUI svn.r4998)
;
_audit_update_record
;
2015-11-03 deposited with the CCDC.
2017-02-24 downloaded from the CCDC.
;
_cell_angle_alpha 90
_cell_angle_beta 95.443(3)
_cell_angle_gamma 90
_cell_formula_units_Z 2
_cell_length_a 6.9949(9)
_cell_length_b 10.2229(14)
_cell_length_c 15.438(2)
_cell_measurement_reflns_used 3055
_cell_measurement_temperature 296(2)
_cell_measurement_theta_max 24.64
_cell_measurement_theta_min 2.39
_cell_volume 1099.0(3)
_computing_cell_refinement 'SAINT v7.68A (Bruker, 2009)'
_computing_data_reduction 'SAINT v7.68A (Bruker, 2009)'
_computing_molecular_graphics 'Olex2 (Dolomanov et al., 2009)'
_computing_publication_material 'Olex2 (Dolomanov et al., 2009)'
_computing_structure_refinement 'XL (Sheldrick, 2008)'
_computing_structure_solution 'ShelXS (Sheldrick, 2008)'
_diffrn_ambient_temperature 296.15
_diffrn_measured_fraction_theta_full 1.000
_diffrn_measured_fraction_theta_max 0.999
_diffrn_measurement_device_type 'Bruker APEX-II CCD'
_diffrn_measurement_method '\f and \w scans'
_diffrn_radiation_monochromator graphite
_diffrn_radiation_type MoK\a
_diffrn_radiation_wavelength 0.71073
_diffrn_reflns_av_R_equivalents 0.0234
_diffrn_reflns_av_unetI/netI 0.0334
_diffrn_reflns_Laue_measured_fraction_full 1.000
_diffrn_reflns_Laue_measured_fraction_max 0.999
_diffrn_reflns_limit_h_max 9
_diffrn_reflns_limit_h_min -8
_diffrn_reflns_limit_k_max 12
_diffrn_reflns_limit_k_min -13
_diffrn_reflns_limit_l_max 20
_diffrn_reflns_limit_l_min -20
_diffrn_reflns_number 9424
_diffrn_reflns_point_group_measured_fraction_full 0.880
_diffrn_reflns_point_group_measured_fraction_max 0.865
_diffrn_reflns_theta_full 25.242
_diffrn_reflns_theta_max 28.080
_diffrn_reflns_theta_min 1.325
_diffrn_standards_number 0
_exptl_absorpt_coefficient_mu 0.168
_exptl_absorpt_correction_T_max 0.7456
_exptl_absorpt_correction_T_min 0.6383
_exptl_absorpt_correction_type multi-scan
_exptl_absorpt_process_details
;
SADABS-2008/1 (Bruker,2008) was used for absorption correction.
wR2(int) was 0.1123 before and 0.0393 after correction.
The Ratio of minimum to maximum transmission is 0.8561.
The \l/2 correction factor is 0.0015.
;
_exptl_crystal_colour yellow
_exptl_crystal_density_diffrn 1.280
_exptl_crystal_description block
_exptl_crystal_F_000 448
_exptl_crystal_size_max 0.25
_exptl_crystal_size_mid 0.22
_exptl_crystal_size_min 0.1
_refine_diff_density_max 0.135
_refine_diff_density_min -0.152
_refine_diff_density_rms 0.031
_refine_ls_abs_structure_details
;
 Flack x determined using 1292 quotients [(I+)-(I-)]/[(I+)+(I-)]
 (Parsons, Flack and Wagner, Acta Cryst. B69 (2013) 249-259).
;
_refine_ls_abs_structure_Flack -0.02(4)
_refine_ls_extinction_method none
_refine_ls_goodness_of_fit_ref 1.023
_refine_ls_hydrogen_treatment constr
_refine_ls_matrix_type full
_refine_ls_number_parameters 280
_refine_ls_number_reflns 4639
_refine_ls_number_restraints 1
_refine_ls_restrained_S_all 1.023
_refine_ls_R_factor_all 0.0499
_refine_ls_R_factor_gt 0.0367
_refine_ls_shift/su_max 0.000
_refine_ls_shift/su_mean 0.000
_refine_ls_structure_factor_coef Fsqd
_refine_ls_weighting_details 'w=1/[\s^2^(Fo^2^)+(0.0413P)^2^+0.0531P] where P=(Fo^2^+2Fc^2^)/3'
_refine_ls_weighting_scheme calc
_refine_ls_wR_factor_gt 0.0801
_refine_ls_wR_factor_ref 0.0862
_reflns_Friedel_coverage 0.641
_reflns_Friedel_fraction_full 0.743
_reflns_Friedel_fraction_max 0.715
_reflns_number_gt 3804
_reflns_number_total 4639
_reflns_threshold_expression 'I > 2\s(I)'
_cod_data_source_file c7ob00368d2.cif
_cod_data_source_block mo_dm15499_0m
_cod_depositor_comments 'Adding full bibliography for 7155509.cif.'
_cod_database_code 7155509
_shelxl_version_number 2014-3
_shelx_space_group_comment
;
The symmetry employed for this shelxl refinement is uniquely defined
by the following loop, which should always be used as a source of
symmetry information in preference to the above space-group names.
They are only intended as comments.
;
_shelx_estimated_absorpt_t_max 0.983
_shelx_estimated_absorpt_t_min 0.959
_olex2_refinement_description
;
1. Fixed Uiso
 At 1.2 times of:
  All C(H) groups, All C(H,H) groups
2.a Secondary CH2 refined with riding coordinates:
 C1(H1A,H1B), C2(H2A,H2B), C3(H3A,H3B), C4(H4A,H4B), C5(H5A,H5B)
2.b Aromatic/amide H refined with riding coordinates:
 C8(H8), C11(H11), C12(H12), C14(H14), C15(H15), C17(H17), C18(H18), C19(H19),
 C20(H20), C21(H21), C24(H24), C25(H25), C26(H26), C27(H27), C28(H28)
;
_olex2_submission_special_instructions 'No special instructions were received'

loop_
_space_group_symop_operation_xyz
'x, y, z'
'-x, y+1/2, -z'

loop_
_atom_site_label
_atom_site_type_symbol
_atom_site_fract_x
_atom_site_fract_y
_atom_site_fract_z
_atom_site_U_iso_or_equiv
_atom_site_adp_type
_atom_site_occupancy
_atom_site_site_symmetry_order
_atom_site_calc_flag
_atom_site_refinement_flags_posn
S1 S 0.69410(10) 0.75432(7) 0.83252(4) 0.04881(18) Uani 1 1 d .
O1 O 0.9177(3) 1.0307(2) 0.62770(14) 0.0610(6) Uani 1 1 d .
N1 N 0.9311(3) 0.7661(2) 0.70352(13) 0.0417(5) Uani 1 1 d .
C1 C 1.1292(4) 0.8124(3) 0.72024(17) 0.0468(6) Uani 1 1 d .
H1A H 1.1857 0.7780 0.7754 0.056 Uiso 1 1 calc R
H1B H 1.1307 0.9071 0.7237 0.056 Uiso 1 1 calc R
C2 C 1.2446(4) 0.7682(3) 0.64835(19) 0.0561(7) Uani 1 1 d .
H2A H 1.3763 0.7975 0.6604 0.067 Uiso 1 1 calc R
H2B H 1.1927 0.8075 0.5939 0.067 Uiso 1 1 calc R
C3 C 1.2408(5) 0.6210(3) 0.6395(2) 0.0634(8) Uani 1 1 d .
H3A H 1.3032 0.5956 0.5886 0.076 Uiso 1 1 calc R
H3B H 1.3112 0.5819 0.6902 0.076 Uiso 1 1 calc R
C4 C 1.0367(4) 0.5716(3) 0.6311(2) 0.0635(8) Uani 1 1 d .
H4A H 1.0379 0.4767 0.6330 0.076 Uiso 1 1 calc R
H4B H 0.9741 0.5979 0.5750 0.076 Uiso 1 1 calc R
C5 C 0.9229(4) 0.6227(3) 0.7022(2) 0.0547(7) Uani 1 1 d .
H5A H 0.7905 0.5942 0.6919 0.066 Uiso 1 1 calc R
H5B H 0.9756 0.5883 0.7580 0.066 Uiso 1 1 calc R
C6 C 0.7970(3) 0.8307(3) 0.74780(16) 0.0399(6) Uani 1 1 d .
C7 C 0.7244(3) 0.9555(2) 0.73468(15) 0.0395(5) Uani 1 1 d .
C8 C 0.5872(3) 0.9872(3) 0.79410(15) 0.0403(5) Uani 1 1 d .
H8 H 0.5252 1.0677 0.7939 0.048 Uiso 1 1 calc R
C9 C 0.5545(3) 0.8903(3) 0.85097(15) 0.0406(6) Uani 1 1 d .
C10 C 0.4158(3) 0.8841(3) 0.91627(15) 0.0391(5) Uani 1 1 d .
C11 C 0.3012(4) 0.9908(3) 0.93187(17) 0.0483(6) Uani 1 1 d .
H11 H 0.3172 1.0690 0.9025 0.058 Uiso 1 1 calc R
C12 C 0.1637(4) 0.9828(3) 0.99034(16) 0.0479(6) Uani 1 1 d .
H12 H 0.0883 1.0556 0.9993 0.057 Uiso 1 1 calc R
C13 C 0.1357(4) 0.8683(3) 1.03593(15) 0.0412(6) Uani 1 1 d .
C14 C 0.2541(4) 0.7630(3) 1.02200(15) 0.0467(6) Uani 1 1 d .
H14 H 0.2411 0.6858 1.0528 0.056 Uiso 1 1 calc R
C15 C 0.3903(4) 0.7704(3) 0.96352(15) 0.0467(6) Uani 1 1 d .
H15 H 0.4671 0.6980 0.9554 0.056 Uiso 1 1 calc R
C16 C -0.0157(4) 0.8579(3) 1.09653(15) 0.0421(6) Uani 1 1 d .
C17 C -0.1887(4) 0.9228(3) 1.08075(17) 0.0515(7) Uani 1 1 d .
H17 H -0.2099 0.9754 1.0316 0.062 Uiso 1 1 calc R
C18 C -0.3307(4) 0.9111(3) 1.13649(19) 0.0559(7) Uani 1 1 d .
H18 H -0.4454 0.9566 1.1250 0.067 Uiso 1 1 calc R
C19 C -0.3038(4) 0.8329(3) 1.20863(18) 0.0533(7) Uani 1 1 d .
H19 H -0.3997 0.8253 1.2461 0.064 Uiso 1 1 calc R
C20 C -0.1347(4) 0.7661(3) 1.22513(16) 0.0566(7) Uani 1 1 d .
H20 H -0.1164 0.7119 1.2736 0.068 Uiso 1 1 calc R
C21 C 0.0090(4) 0.7788(3) 1.17010(16) 0.0515(7) Uani 1 1 d .
H21 H 0.1239 0.7338 1.1824 0.062 Uiso 1 1 calc R
C22 C 0.7687(4) 1.0398(3) 0.66174(16) 0.0421(6) Uani 1 1 d .
C23 C 0.6228(4) 1.1379(2) 0.62581(15) 0.0398(5) Uani 1 1 d .
C24 C 0.4287(4) 1.1097(3) 0.61314(16) 0.0444(6) Uani 1 1 d .
H24 H 0.3826 1.0319 0.6344 0.053 Uiso 1 1 calc R
C25 C 0.3033(4) 1.1963(3) 0.56919(17) 0.0536(7) Uani 1 1 d .
H25 H 0.1738 1.1752 0.5592 0.064 Uiso 1 1 calc R
C26 C 0.3685(5) 1.3135(3) 0.54013(19) 0.0618(8) Uani 1 1 d .
H26 H 0.2839 1.3718 0.5104 0.074 Uiso 1 1 calc R
C27 C 0.5605(5) 1.3440(3) 0.5554(2) 0.0633(8) Uani 1 1 d .
H27 H 0.6045 1.4247 0.5378 0.076 Uiso 1 1 calc R
C28 C 0.6876(4) 1.2565(3) 0.59622(17) 0.0525(6) Uani 1 1 d .
H28 H 0.8177 1.2768 0.6041 0.063 Uiso 1 1 calc R

loop_
_atom_site_aniso_label
_atom_site_aniso_U_11
_atom_site_aniso_U_22
_atom_site_aniso_U_33
_atom_site_aniso_U_23
_atom_site_aniso_U_13
_atom_site_aniso_U_12
S1 0.0546(4) 0.0426(4) 0.0508(3) 0.0128(3) 0.0132(3) 0.0048(3)
O1 0.0543(11) 0.0588(13) 0.0744(13) 0.0193(11) 0.0293(10) 0.0070(10)
N1 0.0385(10) 0.0354(11) 0.0518(11) -0.0012(10) 0.0067(8) -0.0040(10)
C1 0.0427(13) 0.0426(15) 0.0548(14) -0.0046(12) 0.0027(11) -0.0031(12)
C2 0.0514(15) 0.0480(17) 0.0717(17) 0.0005(15) 0.0197(12) 0.0008(15)
C3 0.0670(19) 0.0457(18) 0.081(2) -0.0004(15) 0.0243(16) 0.0081(15)
C4 0.078(2) 0.0372(16) 0.075(2) -0.0091(14) 0.0080(16) 0.0031(16)
C5 0.0548(16) 0.0365(15) 0.0737(19) 0.0011(13) 0.0113(14) -0.0041(13)
C6 0.0385(12) 0.0391(15) 0.0425(12) 0.0023(10) 0.0063(10) -0.0047(11)
C7 0.0433(13) 0.0345(13) 0.0412(12) 0.0024(10) 0.0075(10) -0.0046(11)
C8 0.0461(13) 0.0338(13) 0.0412(12) 0.0009(10) 0.0061(10) -0.0019(11)
C9 0.0425(13) 0.0416(14) 0.0376(12) 0.0017(11) 0.0037(10) -0.0027(12)
C10 0.0431(13) 0.0415(14) 0.0327(11) 0.0007(10) 0.0034(9) -0.0045(11)
C11 0.0591(16) 0.0426(15) 0.0443(13) 0.0093(12) 0.0113(12) 0.0003(13)
C12 0.0557(16) 0.0421(15) 0.0469(14) 0.0066(12) 0.0105(12) 0.0042(13)
C13 0.0445(13) 0.0445(15) 0.0343(12) 0.0018(10) 0.0028(10) -0.0049(12)
C14 0.0588(15) 0.0384(14) 0.0445(12) 0.0084(13) 0.0123(11) -0.0042(15)
C15 0.0561(14) 0.0403(15) 0.0451(12) 0.0024(12) 0.0122(11) 0.0043(14)
C16 0.0479(14) 0.0429(15) 0.0355(12) -0.0004(11) 0.0039(10) -0.0060(12)
C17 0.0529(15) 0.0580(18) 0.0435(14) 0.0088(13) 0.0039(12) -0.0017(14)
C18 0.0478(15) 0.0631(19) 0.0575(16) 0.0025(14) 0.0084(13) 0.0013(15)
C19 0.0590(17) 0.0547(18) 0.0482(14) -0.0049(13) 0.0163(12) -0.0097(15)
C20 0.0716(18) 0.0575(18) 0.0428(13) 0.0077(15) 0.0154(12) -0.0022(18)
C21 0.0570(15) 0.0533(19) 0.0453(13) 0.0061(13) 0.0108(11) 0.0075(14)
C22 0.0487(14) 0.0352(13) 0.0438(13) 0.0003(11) 0.0119(11) -0.0061(11)
C23 0.0507(14) 0.0346(13) 0.0357(12) -0.0027(10) 0.0131(10) -0.0017(12)
C24 0.0556(15) 0.0377(14) 0.0409(13) -0.0014(11) 0.0109(11) -0.0056(12)
C25 0.0557(16) 0.0629(18) 0.0427(14) -0.0014(13) 0.0069(12) 0.0061(15)
C26 0.078(2) 0.061(2) 0.0477(15) 0.0078(14) 0.0139(14) 0.0210(17)
C27 0.085(2) 0.0423(17) 0.0670(19) 0.0181(15) 0.0284(16) 0.0067(17)
C28 0.0577(15) 0.0433(14) 0.0593(15) 0.0099(15) 0.0199(12) -0.0038(16)

loop_
_atom_type_symbol
_atom_type_description
_atom_type_scat_dispersion_real
_atom_type_scat_dispersion_imag
_atom_type_scat_source
C C 0.0033 0.0016 'International Tables Vol C Tables 4.2.6.8 and 6.1.1.4'
H H 0.0000 0.0000 'International Tables Vol C Tables 4.2.6.8 and 6.1.1.4'
N N 0.0061 0.0033 'International Tables Vol C Tables 4.2.6.8 and 6.1.1.4'
O O 0.0106 0.0060 'International Tables Vol C Tables 4.2.6.8 and 6.1.1.4'
S S 0.1246 0.1234 'International Tables Vol C Tables 4.2.6.8 and 6.1.1.4'

loop_
_geom_angle_atom_site_label_1
_geom_angle_atom_site_label_2
_geom_angle_atom_site_label_3
_geom_angle
C6 S1 C9 92.49(12)
C1 N1 C5 111.1(2)
C6 N1 C1 115.8(2)
C6 N1 C5 117.2(2)
N1 C1 H1A 109.7
N1 C1 H1B 109.7
N1 C1 C2 109.8(2)
H1A C1 H1B 108.2
C2 C1 H1A 109.7
C2 C1 H1B 109.7
C1 C2 H2A 109.4
C1 C2 H2B 109.4
C1 C2 C3 111.1(2)
H2A C2 H2B 108.0
C3 C2 H2A 109.4
C3 C2 H2B 109.4
C2 C3 H3A 109.6
C2 C3 H3B 109.6
H3A C3 H3B 108.1
C4 C3 C2 110.5(3)
C4 C3 H3A 109.6
C4 C3 H3B 109.6
C3 C4 H4A 109.1
C3 C4 H4B 109.1
C3 C4 C5 112.4(3)
H4A C4 H4B 107.9
C5 C4 H4A 109.1
C5 C4 H4B 109.1
N1 C5 C4 109.5(2)
N1 C5 H5A 109.8
N1 C5 H5B 109.8
C4 C5 H5A 109.8
C4 C5 H5B 109.8
H5A C5 H5B 108.2
N1 C6 S1 120.52(19)
N1 C6 C7 128.8(2)
C7 C6 S1 110.63(18)
C6 C7 C8 112.1(2)
C6 C7 C22 123.4(2)
C8 C7 C22 124.1(2)
C7 C8 H8 122.7
C9 C8 C7 114.5(2)
C9 C8 H8 122.7
C8 C9 S1 110.24(18)
C8 C9 C10 129.8(2)
C10 C9 S1 119.82(19)
C11 C10 C9 121.1(2)
C11 C10 C15 117.4(2)
C15 C10 C9 121.5(2)
C10 C11 H11 119.5
C12 C11 C10 121.0(2)
C12 C11 H11 119.5
C11 C12 H12 119.3
C11 C12 C13 121.4(3)
C13 C12 H12 119.3
C12 C13 C16 121.6(2)
C14 C13 C12 117.4(2)
C14 C13 C16 121.0(2)
C13 C14 H14 119.4
C15 C14 C13 121.3(3)
C15 C14 H14 119.4
C10 C15 H15 119.3
C14 C15 C10 121.4(3)
C14 C15 H15 119.3
C17 C16 C13 121.4(2)
C17 C16 C21 117.5(2)
C21 C16 C13 121.1(2)
C16 C17 H17 119.4
C18 C17 C16 121.2(3)
C18 C17 H17 119.4
C17 C18 H18 119.8
C19 C18 C17 120.4(3)
C19 C18 H18 119.8
C18 C19 H19 120.2
C20 C19 C18 119.5(3)
C20 C19 H19 120.2
C19 C20 H20 119.8
C19 C20 C21 120.3(3)
C21 C20 H20 119.8
C16 C21 H21 119.5
C20 C21 C16 121.0(3)
C20 C21 H21 119.5
O1 C22 C7 122.5(2)
O1 C22 C23 118.3(2)
C7 C22 C23 119.3(2)
C24 C23 C22 122.5(2)
C24 C23 C28 118.9(2)
C28 C23 C22 118.3(2)
C23 C24 H24 119.8
C25 C24 C23 120.4(2)
C25 C24 H24 119.8
C24 C25 H25 119.8
C26 C25 C24 120.4(3)
C26 C25 H25 119.8
C25 C26 H26 120.3
C25 C26 C27 119.4(3)
C27 C26 H26 120.3
C26 C27 H27 119.7
C28 C27 C26 120.7(3)
C28 C27 H27 119.7
C23 C28 H28 119.9
C27 C28 C23 120.2(3)
C27 C28 H28 119.9

loop_
_geom_bond_atom_site_label_1
_geom_bond_atom_site_label_2
_geom_bond_distance
S1 C6 1.737(2)
S1 C9 1.738(3)
O1 C22 1.215(3)
N1 C1 1.464(3)
N1 C5 1.467(4)
N1 C6 1.380(3)
C1 H1A 0.9700
C1 H1B 0.9700
C1 C2 1.502(4)
C2 H2A 0.9700
C2 H2B 0.9700
C2 C3 1.511(4)
C3 H3A 0.9700
C3 H3B 0.9700
C3 C4 1.509(4)
C4 H4A 0.9700
C4 H4B 0.9700
C4 C5 1.509(4)
C5 H5A 0.9700
C5 H5B 0.9700
C6 C7 1.381(3)
C7 C8 1.426(3)
C7 C22 1.475(3)
C8 H8 0.9300
C8 C9 1.357(3)
C9 C10 1.465(3)
C10 C11 1.388(4)
C10 C15 1.392(4)
C11 H11 0.9300
C11 C12 1.382(4)
C12 H12 0.9300
C12 C13 1.389(4)
C13 C14 1.388(4)
C13 C16 1.482(3)
C14 H14 0.9300
C14 C15 1.376(3)
C15 H15 0.9300
C16 C17 1.382(4)
C16 C21 1.392(4)
C17 H17 0.9300
C17 C18 1.380(4)
C18 H18 0.9300
C18 C19 1.369(4)
C19 H19 0.9300
C19 C20 1.369(4)
C20 H20 0.9300
C20 C21 1.382(4)
C21 H21 0.9300
C22 C23 1.499(4)
C23 C24 1.384(4)
C23 C28 1.387(4)
C24 H24 0.9300
C24 C25 1.379(4)
C25 H25 0.9300
C25 C26 1.373(5)
C26 H26 0.9300
C26 C27 1.377(5)
C27 H27 0.9300
C27 C28 1.371(4)
C28 H28 0.9300

loop_
_geom_torsion_atom_site_label_1
_geom_torsion_atom_site_label_2
_geom_torsion_atom_site_label_3
_geom_torsion_atom_site_label_4
_geom_torsion
S1 C6 C7 C8 0.4(3)
S1 C6 C7 C22 -173.5(2)
S1 C9 C10 C11 -179.5(2)
S1 C9 C10 C15 -1.0(3)
O1 C22 C23 C24 136.6(3)
O1 C22 C23 C28 -36.8(4)
N1 C1 C2 C3 -57.8(3)
N1 C6 C7 C8 180.0(2)
N1 C6 C7 C22 6.1(4)
C1 N1 C5 C4 -60.3(3)
C1 N1 C6 S1 -108.4(2)
C1 N1 C6 C7 72.1(3)
C1 C2 C3 C4 52.5(4)
C2 C3 C4 C5 -51.6(4)
C3 C4 C5 N1 55.1(3)
C5 N1 C1 C2 62.2(3)
C5 N1 C6 S1 25.9(3)
C5 N1 C6 C7 -153.6(3)
C6 S1 C9 C8 0.3(2)
C6 S1 C9 C10 176.0(2)
C6 N1 C1 C2 -160.9(2)
C6 N1 C5 C4 163.4(2)
C6 C7 C8 C9 -0.2(3)
C6 C7 C22 O1 -27.9(4)
C6 C7 C22 C23 150.1(2)
C7 C8 C9 S1 -0.1(3)
C7 C8 C9 C10 -175.2(2)
C7 C22 C23 C24 -41.5(3)
C7 C22 C23 C28 145.1(2)
C8 C7 C22 O1 158.9(3)
C8 C7 C22 C23 -23.1(4)
C8 C9 C10 C11 -4.7(4)
C8 C9 C10 C15 173.7(3)
C9 S1 C6 N1 180.0(2)
C9 S1 C6 C7 -0.4(2)
C9 C10 C11 C12 176.7(2)
C9 C10 C15 C14 -177.1(2)
C10 C11 C12 C13 0.4(4)
C11 C10 C15 C14 1.4(4)
C11 C12 C13 C14 1.4(4)
C11 C12 C13 C16 -178.0(2)
C12 C13 C14 C15 -1.7(4)
C12 C13 C16 C17 33.8(4)
C12 C13 C16 C21 -148.2(3)
C13 C14 C15 C10 0.3(4)
C13 C16 C17 C18 178.9(3)
C13 C16 C21 C20 -178.0(3)
C14 C13 C16 C17 -145.5(3)
C14 C13 C16 C21 32.4(4)
C15 C10 C11 C12 -1.8(4)
C16 C13 C14 C15 177.6(2)
C16 C17 C18 C19 -0.8(5)
C17 C16 C21 C20 0.0(4)
C17 C18 C19 C20 -0.1(5)
C18 C19 C20 C21 0.9(5)
C19 C20 C21 C16 -0.9(5)
C21 C16 C17 C18 0.9(4)
C22 C7 C8 C9 173.7(2)
C22 C23 C24 C25 -171.2(2)
C22 C23 C28 C27 173.8(2)
C23 C24 C25 C26 -2.3(4)
C24 C23 C28 C27 0.2(4)
C24 C25 C26 C27 -0.1(4)
C25 C26 C27 C28 2.4(5)
C26 C27 C28 C23 -2.5(4)
C28 C23 C24 C25 2.2(4)
